data_4088548
loop_
_publ_author_name
'Riddlestone, Ian M.'
'McKay, David'
'Gutmann, Matthias J.'
'Macgregor, Stuart A.'
'Mahon, Mary F.'
'Sparkes, Hazel A.'
'Whittlesey, Michael K.'

_publ_section_title
;
 Isolation of [Ru(IPr)2(CO)H]+ (IPr =
 1,3-Bis(2,6-diisopropylphenyl)imidazol-2-ylidene) and Reactivity toward
 E--H (E = H, B) Bonds
;
_journal_issue 9
_journal_name_full Organometallics
_journal_page_first 1301
_journal_paper_doi 10.1021/acs.organomet.6b00173
_journal_volume 35
_journal_year 2016
_chemical_formula_sum 'C87 H85 B F24 N4 O Ru'
_chemical_formula_weight 1770.5
_space_group_IT_number 2
_space_group_name_Hall '-P 1'
_space_group_name_H-M_alt 'P -1'
_symmetry_cell_setting triclinic
_symmetry_Int_Tables_number 2
_symmetry_space_group_name_Hall '-P 1'
_symmetry_space_group_name_H-M 'P -1'
_audit_creation_method 'Jana2006 Version : 23/03/2015'
_cell_angle_alpha 101.125(1)
_cell_angle_beta 103.160(1)
_cell_angle_gamma 92.710(1)
_cell_formula_units_Z 2
_cell_length_a 12.4410(2)
_cell_length_b 16.5850(3)
_cell_length_c 21.6280(4)
_cell_measurement_reflns_used 45953
_cell_measurement_temperature 150(2)
_cell_measurement_theta_max 27.485
_cell_measurement_theta_min 2.910
_cell_volume 4244.27(13)
_computing_cell_refinement
;
For X-ray Analysis ONLY: CrysAlisPro, Agilent Technologies,
Version 1.171.37.35 (release 13-08-2014 CrysAlis171 .NET)
(compiled Aug 13 2014,18:06:01)
;
_computing_data_collection
;
For X-ray Analysis ONLY: CrysAlisPro, Agilent Technologies,
Version 1.171.37.35 (release 13-08-2014 CrysAlis171 .NET)
(compiled Aug 13 2014,18:06:01)
;
_computing_data_reduction
;
For X-ray Analysis ONLY: CrysAlisPro, Agilent Technologies,
Version 1.171.37.35 (release 13-08-2014 CrysAlis171 .NET)
(compiled Aug 13 2014,18:06:01)
;
_computing_molecular_graphics ORTEP
_computing_publication_material 'Olex2 (Dolomanov et al., 2009)'
_computing_structure_refinement
;Petricek, V., Dusek, M. & Palatinus L. (2014). Z. Kristallogr. 229(5), 345-352.
Palatinus L. & Chapuis G. (2007). J. Appl. Cryst. 40, 786-790.
;
_computing_structure_solution 'olex2.solve (Bourhis et al., 2015)'
_diffrn_ambient_temperature 150(2)
_diffrn_measured_fraction_theta_full 0.995
_diffrn_measurement_device_type 'Agilent Supernova and ISIS SXD'
_diffrn_radiation_probe X-rays-AND-NEUTRONS
_diffrn_radiation_source 'X-ray tube and neutron source'
_diffrn_radiation_type 'Mo K\a'
_diffrn_radiation_wavelength 0.71073
_diffrn_reflns_limit_h_max 11
_diffrn_reflns_limit_h_min -14
_diffrn_reflns_limit_k_max 29
_diffrn_reflns_limit_k_min -16
_diffrn_reflns_limit_l_max 27
_diffrn_reflns_limit_l_min -29
_diffrn_reflns_number 64549
_diffrn_reflns_theta_full 25.242
_diffrn_reflns_theta_max 27.505
_diffrn_reflns_theta_min 3.557
_diffrn_source 'Nonius kappa CCD and ISIS SXD'
_exptl_absorpt_coefficient_mu 0.285
_exptl_absorpt_correction_T_max 0.949
_exptl_absorpt_correction_T_min 0.843
_exptl_absorpt_correction_type multi-scan
_exptl_absorpt_process_details
;
multi-scan from symmetry-related measurements 
 Sortav (Blessing 1995)
;
_exptl_crystal_colour yellow
_exptl_crystal_density_diffrn 1.3854
_exptl_crystal_description block
_exptl_crystal_F_000 1816
_exptl_crystal_size_max 0.18
_exptl_crystal_size_mid 0.18
_exptl_crystal_size_min 0.15
_refine_diff_density_max 0.729
_refine_diff_density_min -0.622
_refine_ls_extinction_method 'none for X-Ray data'
_refine_ls_goodness_of_fit_gt 0.00
_refine_ls_goodness_of_fit_ref 3.67
_refine_ls_hydrogen_treatment mixed
_refine_ls_matrix_type full
_refine_ls_number_constraints 0
_refine_ls_number_parameters 1149
_refine_ls_number_reflns 23504
_refine_ls_number_restraints 49
_refine_ls_R_factor_all 0.0892
_refine_ls_R_factor_gt 0.0674
_refine_ls_shift/su_max 0.0016
_refine_ls_shift/su_mean 0.0000
_refine_ls_structure_factor_coef Fsqd
_refine_ls_weighting_details w=1/(\s^2^(I)+0.0004I^2^)
_refine_ls_weighting_scheme sigma
_refine_ls_wR_factor_gt 0.1626
_refine_ls_wR_factor_ref 0.1664
_reflns_number_gt 18516
_reflns_number_total 23504
_reflns_threshold_expression I>3\s(I)
_cod_data_source_file om6b00173_si_003.cif
_cod_data_source_block H14MKW4-X-RAY-AND-NEUTRON-REFINEMENT
_cod_original_formula_sum 'C87 H85 B1 F24 N4 O1 Ru1'
_cod_database_code 4088548

loop_
_space_group_symop_id
_space_group_symop_operation_xyz
1 x,y,z
2 -x,-y,-z

loop_
_atom_site_label
_atom_site_type_symbol
_atom_site_fract_x
_atom_site_fract_y
_atom_site_fract_z
_atom_site_adp_type
_atom_site_U_iso_or_equiv
_atom_site_site_symmetry_multiplicity
_atom_site_occupancy
_atom_site_calc_flag
Ru1 Ru 0.76228(2) 0.233159(17) 0.777067(13) Uani 0.02387(10) 2 1 d
H1 H 0.833(3) 0.238(3) 0.8415(15) Uiso 0.056(14) 2 0.45 d
H1a H 0.719(3) 0.261(2) 0.7173(15) Uiso 0.064(12) 2 0.55 d
O1 O 0.8685(2) 0.40427(17) 0.81259(15) Uani 0.0522(12) 2 1 d
N1 N 0.9955(2) 0.17628(16) 0.77446(12) Uani 0.0257(9) 2 1 d
N2 N 0.9264(2) 0.20837(16) 0.68336(12) Uani 0.0265(10) 2 1 d
N3 N 0.5480(2) 0.31373(16) 0.80393(13) Uani 0.0288(10) 2 1 d
N4 N 0.5841(2) 0.21549(16) 0.85414(13) Uani 0.0270(10) 2 1 d
C1 C 0.8250(3) 0.3377(2) 0.79948(18) Uani 0.0371(14) 2 1 d
C2 C 0.8999(3) 0.20003(19) 0.74001(15) Uani 0.0238(11) 2 1 d
C3 C 1.0777(3) 0.1723(2) 0.74097(16) Uani 0.0322(13) 2 1 d
H3 H 1.151051 0.158174 0.7557 Uiso 0.056(6) 2 1 d
C4 C 1.0345(3) 0.1922(2) 0.68336(17) Uani 0.0352(14) 2 1 d
H4 H 1.071043 0.194549 0.649494 Uiso 0.065(7) 2 1 d
C5 C 0.8517(3) 0.2222(2) 0.62492(15) Uani 0.0287(12) 2 1 d
C6 C 0.8584(3) 0.3003(2) 0.60980(17) Uani 0.0354(13) 2 1 d
C7 C 0.7970(3) 0.3082(2) 0.54907(17) Uani 0.0428(15) 2 1 d
H7 H 0.801038 0.364383 0.53567 Uiso 0.069(7) 2 1 d
C8 C 0.7311(3) 0.2423(2) 0.50678(17) Uani 0.0424(15) 2 1 d
H8 H 0.687468 0.249587 0.461952 Uiso 0.068(7) 2 1 d
C9 C 0.7228(3) 0.1667(2) 0.52370(16) Uani 0.0370(14) 2 1 d
H9 H 0.670874 0.118743 0.491963 Uiso 0.048(6) 2 1 d
C10 C 0.7837(3) 0.1542(2) 0.58313(16) Uani 0.0305(12) 2 1 d
C11 C 0.9289(3) 0.3750(2) 0.65598(17) Uani 0.0468(16) 2 1 d
H11 H 0.961837 0.358164 0.700983 Uiso 0.038(5) 2 1 d
C12 C 1.0278(4) 0.4013(3) 0.6301(2) Uani 0.072(2) 2 1 d
H12a H 1.078226 0.352398 0.62542 Uiso 0.103(9) 2 1 d
H12b H 1.074319 0.453162 0.662719 Uiso 0.100(9) 2 1 d
H12c H 0.998239 0.416135 0.584478 Uiso 0.095(9) 2 1 d
C13 C 0.8576(4) 0.4464(3) 0.6684(2) Uani 0.069(2) 2 1 d
H13a H 0.905609 0.49531 0.703833 Uiso 0.078(8) 2 1 d
H13b H 0.828262 0.466912 0.625063 Uiso 0.171(15) 2 1 d
H13c H 0.78986 0.426153 0.684938 Uiso 0.092(9) 2 1 d
C14 C 0.7787(3) 0.0700(2) 0.59999(15) Uani 0.0353(13) 2 1 d
H14 H 0.789919 0.081829 0.651201 Uiso 0.033(5) 2 1 d
C15 C 0.6666(3) 0.0192(2) 0.57103(17) Uani 0.0498(16) 2 1 d
H15a H 0.653878 0.00235 0.52027 Uiso 0.062(7) 2 1 d
H15b H 0.665738 -0.034371 0.590326 Uiso 0.062(7) 2 1 d
H15c H 0.603145 0.054495 0.582573 Uiso 0.084(8) 2 1 d
C16 C 0.8722(3) 0.0206(2) 0.58125(19) Uani 0.0536(18) 2 1 d
H16a H 0.869263 -0.036169 0.595966 Uiso 0.073(7) 2 1 d
H16b H 0.862024 0.009778 0.530608 Uiso 0.098(9) 2 1 d
H16c H 0.949339 0.05437 0.604361 Uiso 0.089(8) 2 1 d
C17 C 1.0061(3) 0.1501(2) 0.83584(15) Uani 0.0265(12) 2 1 d
C18 C 1.0470(3) 0.2086(2) 0.89371(16) Uani 0.0291(12) 2 1 d
C19 C 1.0545(3) 0.1815(2) 0.95154(16) Uani 0.0382(14) 2 1 d
H19 H 1.08295 0.22272 0.995207 Uiso 0.048(6) 2 1 d
C20 C 1.0241(3) 0.0994(2) 0.95123(18) Uani 0.0413(15) 2 1 d
H20 H 1.029143 0.080892 0.994511 Uiso 0.058(6) 2 1 d
C21 C 0.9871(3) 0.0429(2) 0.89327(17) Uani 0.0365(14) 2 1 d
H21 H 0.96569 -0.017659 0.893874 Uiso 0.049(6) 2 1 d
C22 C 0.9784(3) 0.0665(2) 0.83347(16) Uani 0.0298(12) 2 1 d
C23 C 1.0911(3) 0.2956(2) 0.89457(16) Uani 0.0355(13) 2 1 d
H23 H 1.059807 0.307219 0.847499 Uiso 0.053(6) 2 1 d
C24 C 1.0499(3) 0.3620(2) 0.94078(18) Uani 0.0501(16) 2 1 d
H24a H 1.076836 0.353458 0.988621 Uiso 0.081(8) 2 1 d
H24b H 1.081755 0.42068 0.937812 Uiso 0.054(6) 2 1 d
H24c H 0.962692 0.357689 0.927688 Uiso 0.062(7) 2 1 d
C25 C 1.2188(3) 0.3017(3) 0.9110(2) Uani 0.0547(18) 2 1 d
H25a H 1.248637 0.28851 0.957208 Uiso 0.071(7) 2 1 d
H25b H 1.249986 0.361753 0.910955 Uiso 0.071(7) 2 1 d
H25c H 1.245107 0.258976 0.876089 Uiso 0.073(7) 2 1 d
C26 C 0.9477(3) 0.0024(2) 0.77013(16) Uani 0.0330(13) 2 1 d
H26 H 0.911501 0.034249 0.733565 Uiso 0.044(6) 2 1 d
C27 C 0.8616(3) -0.0670(2) 0.76940(19) Uani 0.0448(15) 2 1 d
H27a H 0.791496 -0.041489 0.781572 Uiso 0.071(7) 2 1 d
H27b H 0.838243 -0.105255 0.722747 Uiso 0.063(7) 2 1 d
H27c H 0.896016 -0.102102 0.803381 Uiso 0.070(7) 2 1 d
C28 C 1.0522(3) -0.0358(2) 0.75657(18) Uani 0.0492(16) 2 1 d
H28a H 1.082621 -0.070269 0.791732 Uiso 0.117(11) 2 1 d
H28b H 1.032535 -0.074654 0.710168 Uiso 0.050(6) 2 1 d
H28c H 1.113113 0.011513 0.758515 Uiso 0.050(6) 2 1 d
C29 C 0.6255(3) 0.25941(19) 0.81598(15) Uani 0.0259(11) 2 1 d
C30 C 0.4611(3) 0.3020(2) 0.83217(18) Uani 0.0360(14) 2 1 d
H30 H 0.397458 0.332072 0.829611 Uiso 0.064(7) 2 1 d
C31 C 0.4831(3) 0.2404(2) 0.86391(18) Uani 0.0353(14) 2 1 d
H31 H 0.438517 0.218266 0.888191 Uiso 0.057(6) 2 1 d
C32 C 0.5581(3) 0.3806(2) 0.77133(18) Uani 0.0335(13) 2 1 d
C33 C 0.6019(3) 0.4587(2) 0.81034(19) Uani 0.0399(14) 2 1 d
C34 C 0.6081(3) 0.5237(2) 0.7785(2) Uani 0.0558(18) 2 1 d
H34 H 0.638469 0.582073 0.804979 Uiso 0.071(7) 2 1 d
C35 C 0.5741(4) 0.5102(3) 0.7122(2) Uani 0.063(2) 2 1 d
H35 H 0.581195 0.558818 0.68964 Uiso 0.077(8) 2 1 d
C36 C 0.5301(4) 0.4328(3) 0.6741(2) Uani 0.0606(19) 2 1 d
H36 H 0.504089 0.425015 0.624422 Uiso 0.085(8) 2 1 d
C37 C 0.5215(3) 0.3649(2) 0.70419(19) Uani 0.0423(15) 2 1 d
C38 C 0.6394(3) 0.4729(2) 0.88393(18) Uani 0.0472(16) 2 1 d
H38 H 0.654135 0.41396 0.894559 Uiso 0.066(7) 2 1 d
C39 C 0.5500(4) 0.5088(3) 0.9157(2) Uani 0.077(2) 2 1 d
H39a H 0.531834 0.565168 0.902155 Uiso 0.113(10) 2 1 d
H39b H 0.578375 0.518727 0.966453 Uiso 0.123(11) 2 1 d
H39c H 0.477978 0.467181 0.900302 Uiso 0.100(9) 2 1 d
C40 C 0.7472(3) 0.5287(3) 0.9119(2) Uani 0.0587(18) 2 1 d
H40a H 0.807503 0.506734 0.887461 Uiso 0.100(9) 2 1 d
H40b H 0.77512 0.528831 0.96163 Uiso 0.086(8) 2 1 d
H40c H 0.733539 0.589174 0.905924 Uiso 0.078(8) 2 1 d
C41 C 0.4732(3) 0.2798(2) 0.66521(17) Uani 0.0513(17) 2 1 d
H41a H 0.506549 0.237844 0.694252 Uiso 0.018(9) 2 0.45 d
H41 H 0.442654 0.245619 0.695405 Uiso 0.082(15) 2 0.55 d
C42 C 0.3676(6) 0.2731(7) 0.6114(4) Uani 0.072(2) 2 0.45 d
H42a H 0.34256 0.210589 0.589851 Uiso 0.0869 2 0.45 d
H42b H 0.304384 0.299439 0.63131 Uiso 0.0869 2 0.45 d
H42c H 0.38294 0.304733 0.57612 Uiso 0.0869 2 0.45 d
C42a C 0.3444(4) 0.2794(6) 0.6489(4) Uani 0.072(2) 2 0.55 d
H42d H 0.319459 0.316905 0.615129 Uiso 0.0869 2 0.55 d
H42e H 0.307867 0.218646 0.628951 Uiso 0.0869 2 0.55 d
H42f H 0.318863 0.302326 0.691567 Uiso 0.0869 2 0.55 d
C43 C 0.5725(6) 0.2450(6) 0.6393(4) Uani 0.072(2) 2 0.45 d
H43a H 0.551326 0.18264 0.615957 Uiso 0.0869 2 0.45 d
H43b H 0.591008 0.279048 0.606076 Uiso 0.0869 2 0.45 d
H43c H 0.642304 0.249907 0.678358 Uiso 0.0869 2 0.45 d
C43a C 0.5024(7) 0.2553(5) 0.5988(3) Uani 0.072(2) 2 0.55 d
H43d H 0.462735 0.196436 0.574814 Uiso 0.0869 2 0.55 d
H43e H 0.475492 0.298643 0.570421 Uiso 0.0869 2 0.55 d
H43f H 0.588739 0.253958 0.605987 Uiso 0.0869 2 0.55 d
C44 C 0.6410(3) 0.1557(2) 0.88648(15) Uani 0.0266(12) 2 1 d
C45 C 0.6381(3) 0.0755(2) 0.85059(16) Uani 0.0270(12) 2 1 d
C46 C 0.6892(3) 0.0181(2) 0.88366(16) Uani 0.0311(13) 2 1 d
H46 H 0.68908 -0.041603 0.859057 Uiso 0.047(6) 2 1 d
C47 C 0.7405(3) 0.0405(2) 0.94966(17) Uani 0.0361(14) 2 1 d
H47 H 0.777175 -0.003065 0.973424 Uiso 0.055(6) 2 1 d
C48 C 0.7428(3) 0.1200(2) 0.98334(16) Uani 0.0353(13) 2 1 d
H48 H 0.781791 0.135472 1.032008 Uiso 0.041(5) 2 1 d
C49 C 0.6925(3) 0.1806(2) 0.95226(16) Uani 0.0318(13) 2 1 d
C50 C 0.5853(3) 0.0551(2) 0.77814(15) Uani 0.0283(12) 2 1 d
H50 H 0.512873 0.086942 0.771448 Uiso 0.027(5) 2 1 d
C51 C 0.6669(3) 0.0838(2) 0.74150(17) Uani 0.0328(13) 2 1 d
H51a H 0.6347(19) 0.1332(14) 0.7183(10) Uiso 0.0649 2 1 d
H51b H 0.7522(18) 0.1035(14) 0.7747(10) Uiso 0.0575 2 1 d
H51c H 0.6844(18) 0.0387(14) 0.7097(10) Uiso 0.0646 2 1 d
C52 C 0.5466(3) -0.0376(2) 0.75026(15) Uani 0.0355(13) 2 1 d
H52a H 0.489331 -0.05717 0.774655 Uiso 0.039(5) 2 1 d
H52b H 0.508734 -0.046382 0.700422 Uiso 0.058(6) 2 1 d
H52c H 0.615461 -0.072273 0.756759 Uiso 0.044(6) 2 1 d
C53 C 0.6986(3) 0.2688(2) 0.98949(16) Uani 0.0389(14) 2 1 d
H53 H 0.667513 0.306899 0.956593 Uiso 0.043(11) 2 0.55 d
H53a H 0.631564 0.293712 0.961763 Uiso 0.10(2) 2 0.45 d
C54 C 0.8219(8) 0.3000(5) 1.0241(4) Uani 0.064(2) 2 0.55 d
H54a H 0.847682 0.27173 1.063902 Uiso 0.0774 2 0.55 d
H54b H 0.872073 0.28481 0.991242 Uiso 0.0774 2 0.55 d
H54c H 0.829018 0.36441 1.040562 Uiso 0.0774 2 0.55 d
C54a C 0.8072(10) 0.3188(6) 0.9925(5) Uani 0.064(2) 2 0.45 d
H54d H 0.874415 0.292998 1.018384 Uiso 0.0774 2 0.45 d
H54e H 0.816115 0.317338 0.945117 Uiso 0.0774 2 0.45 d
H54f H 0.805725 0.380242 1.016171 Uiso 0.0774 2 0.45 d
C55 C 0.6280(8) 0.2740(6) 1.0383(5) Uani 0.064(2) 2 0.55 d
H55a H 0.544367 0.256948 1.013703 Uiso 0.0774 2 0.55 d
H55b H 0.653889 0.233736 1.069737 Uiso 0.0774 2 0.55 d
H55c H 0.636504 0.334811 1.06541 Uiso 0.0774 2 0.55 d
C55a C 0.6764(10) 0.2780(7) 1.0576(6) Uani 0.064(2) 2 0.45 d
H55d H 0.60316 0.241606 1.054668 Uiso 0.0774 2 0.45 d
H55e H 0.743296 0.25855 1.088812 Uiso 0.0774 2 0.45 d
H55f H 0.667612 0.340296 1.075792 Uiso 0.0774 2 0.45 d
F1 F 1.1773(2) 0.05045(14) 0.59244(12) Uani 0.0590(10) 2 1 d
F2 F 1.2724(2) 0.05119(13) 0.68845(11) Uani 0.0518(9) 2 1 d
F3 F 1.33765(19) 0.00473(13) 0.60723(12) Uani 0.0506(9) 2 1 d
F4 F 0.9221(3) -0.1946(2) 0.47970(13) Uani 0.0930(14) 2 1 d
F5 F 0.8521(2) -0.19937(19) 0.55891(16) Uani 0.0835(13) 2 1 d
F6 F 0.9246(2) -0.30223(16) 0.51914(14) Uani 0.0769(12) 2 1 d
F7 F 0.8934(4) -0.3514(3) 0.8436(3) Uani 0.164(3) 2 1 d
F8 F 0.8656(3) -0.2886(3) 0.76540(19) Uani 0.124(2) 2 1 d
F9 F 0.9645(3) -0.2317(2) 0.8536(2) Uani 0.1089(19) 2 1 d
F10 F 1.1300(2) -0.57701(15) 0.79764(14) Uani 0.0688(11) 2 1 d
F11 F 1.2569(2) -0.50451(15) 0.87371(13) Uani 0.0743(12) 2 1 d
F12 F 1.2865(3) -0.54575(16) 0.78062(17) Uani 0.0859(15) 2 1 d
F13 F 1.25570(20) -0.00115(14) 0.90718(11) Uani 0.0514(10) 2 1 d
F14 F 1.3445(2) 0.05019(12) 0.84824(10) Uani 0.0469(9) 2 1 d
F15 F 1.4262(2) 0.04605(14) 0.94564(11) Uani 0.0584(10) 2 1 d
F16 F 1.6713(3) -0.1670(2) 0.95986(18) Uani 0.0695(10) 2 0.7 d
F16a F 1.7057(6) -0.1517(4) 0.9344(5) Uani 0.0695(10) 2 0.3 d
F17 F 1.7029(3) -0.1990(2) 0.86745(19) Uani 0.0695(10) 2 0.7 d
F17a F 1.6747(7) -0.2561(6) 0.8583(4) Uani 0.0695(10) 2 0.3 d
F18 F 1.6210(3) -0.2887(2) 0.9013(2) Uani 0.0695(10) 2 0.7 d
F18a F 1.6108(7) -0.2646(5) 0.9365(4) Uani 0.0695(10) 2 0.3 d
F19 F 1.6351(5) -0.1992(3) 0.6477(3) Uani 0.0862(15) 2 0.5 d
F19a F 1.5865(5) -0.1977(3) 0.5950(4) Uani 0.0862(15) 2 0.5 d
F20 F 1.6047(5) -0.2776(4) 0.5488(2) Uani 0.0862(15) 2 0.5 d
F20a F 1.6520(5) -0.3091(4) 0.5669(3) Uani 0.0862(15) 2 0.5 d
F21 F 1.6851(4) -0.3182(4) 0.6275(3) Uani 0.0862(15) 2 0.5 d
F21a F 1.6731(4) -0.2456(5) 0.6676(3) Uani 0.0862(15) 2 0.5 d
F22 F 1.3267(4) -0.5083(3) 0.47335(19) Uani 0.0694(10) 2 0.6 d
F22a F 1.3693(5) -0.5536(4) 0.5201(3) Uani 0.0694(10) 2 0.4 d
F23 F 1.1880(4) -0.4962(4) 0.5126(2) Uani 0.0694(10) 2 0.6 d
F23a F 1.2626(6) -0.5520(4) 0.5678(3) Uani 0.0694(10) 2 0.4 d
F24 F 1.3179(5) -0.5673(2) 0.5517(2) Uani 0.0694(10) 2 0.6 d
F24a F 1.1955(5) -0.5044(6) 0.4949(4) Uani 0.0694(10) 2 0.4 d
C56 C 1.2012(3) -0.20330(19) 0.66901(15) Uani 0.0255(11) 2 1 d
C57 C 1.2456(2) -0.12474(19) 0.66649(14) Uani 0.0268(12) 2 1 d
H57 H 1.314758 -0.102947 0.694774 Uiso 0.040(5) 2 1 d
C58 C 1.1913(3) -0.07841(20) 0.62418(15) Uani 0.0271(12) 2 1 d
C59 C 1.0913(3) -0.1090(2) 0.58040(15) Uani 0.0302(12) 2 1 d
H59 H 1.054793 -0.077533 0.551173 Uiso 0.059(6) 2 1 d
C60 C 1.0466(3) -0.1871(2) 0.58096(15) Uani 0.0300(12) 2 1 d
C61 C 1.0995(3) -0.23302(16) 0.62441(16) Uani 0.0287(12) 2 1 d
H61 H 1.066498 -0.285538 0.624209 Uiso 0.033(5) 2 1 d
C62 C 1.2432(3) 0.0063(2) 0.62729(17) Uani 0.0354(14) 2 1 d
C63 C 0.9384(3) -0.2210(2) 0.53510(20) Uani 0.0448(16) 2 1 d
C64 C 1.1935(3) -0.3198(2) 0.74340(16) Uani 0.0289(12) 2 1 d
C65 C 1.0971(3) -0.29400(17) 0.76050(17) Uani 0.0334(13) 2 1 d
H65 H 1.070358 -0.244387 0.750296 Uiso 0.047(6) 2 1 d
C66 C 1.0399(3) -0.3388(2) 0.79282(19) Uani 0.0399(14) 2 1 d
C67 C 1.0739(3) -0.4126(2) 0.80788(18) Uani 0.0414(15) 2 1 d
H67 H 1.033566 -0.443601 0.829034 Uiso 0.059(6) 2 1 d
C68 C 1.1699(3) -0.4388(2) 0.79100(17) Uani 0.0348(13) 2 1 d
C69 C 1.2276(2) -0.3937(2) 0.75929(16) Uani 0.0322(13) 2 1 d
H69 H 1.292962 -0.413399 0.748642 Uiso 0.049(6) 2 1 d
C70 C 0.9383(4) -0.3078(3) 0.8116(3) Uani 0.064(2) 2 1 d
C71 C 1.2102(3) -0.5151(2) 0.8099(2) Uani 0.0463(16) 2 1 d
C72 C 1.3524(3) -0.20329(19) 0.78119(15) Uani 0.0246(11) 2 1 d
C73 C 1.3214(2) -0.12864(19) 0.81216(14) Uani 0.0250(11) 2 1 d
H73 H 1.252682 -0.110451 0.793568 Uiso 0.033(5) 2 1 d
C74 C 1.3890(3) -0.0802(2) 0.86840(15) Uani 0.0264(12) 2 1 d
C75 C 1.4887(3) -0.10541(19) 0.89850(13) Uani 0.0297(12) 2 1 d
H75 H 1.534503 -0.072242 0.936912 Uiso 0.053(6) 2 1 d
C76 C 1.5195(3) -0.1805(2) 0.87051(16) Uani 0.0288(12) 2 1 d
C77 C 1.4531(3) -0.22834(16) 0.81295(15) Uani 0.0257(11) 2 1 d
H77 H 1.476736 -0.279046 0.794586 Uiso 0.045(6) 2 1 d
C78 C 1.3545(3) 0.0030(2) 0.89265(16) Uani 0.0338(13) 2 1 d
C79 C 1.6251(3) -0.20940(19) 0.90025(16) Uani 0.0393(14) 2 1 d
C80 C 1.3416(3) -0.31094(19) 0.66733(15) Uani 0.0269(12) 2 1 d
C81 C 1.2967(2) -0.38530(19) 0.62353(17) Uani 0.0325(13) 2 1 d
H81 H 1.228546 -0.410764 0.626162 Uiso 0.052(6) 2 1 d
C82 C 1.3505(3) -0.4218(2) 0.57666(17) Uani 0.0379(14) 2 1 d
C83 C 1.4500(3) -0.3866(2) 0.57180(15) Uani 0.0373(14) 2 1 d
H83 H 1.486074 -0.411958 0.539984 Uiso 0.068(7) 2 1 d
C84 C 1.4955(3) -0.3130(2) 0.61456(17) Uani 0.0333(13) 2 1 d
C85 C 1.4428(3) -0.27635(17) 0.66130(14) Uani 0.0288(12) 2 1 d
H85 H 1.475772 -0.22643 0.690421 Uiso 0.040(5) 2 1 d
C86 C 1.2965(3) -0.4996(2) 0.53062(19) Uani 0.0529(18) 2 1 d
C87 C 1.6001(3) -0.2728(2) 0.61016(18) Uani 0.0506(17) 2 1 d
B1 B 1.2715(3) -0.2599(2) 0.71551(18) Uani 0.0262(13) 2 1 d

loop_
_atom_site_aniso_label
_atom_site_aniso_type_symbol
_atom_site_aniso_U_11
_atom_site_aniso_U_22
_atom_site_aniso_U_33
_atom_site_aniso_U_12
_atom_site_aniso_U_13
_atom_site_aniso_U_23
Ru1 Ru 0.02276(16) 0.02422(16) 0.02620(16) 0.00316(11) 0.00705(11) 0.00752(12)
O1 O 0.0497(18) 0.0315(16) 0.074(2) -0.0082(14) 0.0267(16) -0.0019(15)
N1 N 0.0213(14) 0.0334(16) 0.0252(14) 0.0052(12) 0.0085(12) 0.0092(13)
N2 N 0.0272(15) 0.0318(15) 0.0240(15) 0.0062(13) 0.0087(12) 0.0106(13)
N3 N 0.0216(15) 0.0224(14) 0.0437(17) 0.0034(12) 0.0085(13) 0.0092(13)
N4 N 0.0246(15) 0.0265(15) 0.0332(16) 0.0029(12) 0.0123(12) 0.0075(13)
C1 C 0.033(2) 0.032(2) 0.049(2) 0.0041(18) 0.0202(18) 0.0043(18)
C2 C 0.0264(18) 0.0236(17) 0.0226(17) 0.0018(14) 0.0069(14) 0.0063(14)
C3 C 0.0254(19) 0.046(2) 0.032(2) 0.0084(17) 0.0138(15) 0.0159(18)
C4 C 0.030(2) 0.046(2) 0.034(2) 0.0067(17) 0.0143(16) 0.0113(18)
C5 C 0.033(2) 0.0333(19) 0.0216(17) 0.0058(16) 0.0075(15) 0.0086(16)
C6 C 0.046(2) 0.030(2) 0.0295(19) 0.0043(17) 0.0060(17) 0.0074(17)
C7 C 0.061(3) 0.034(2) 0.031(2) 0.005(2) 0.0037(19) 0.0110(18)
C8 C 0.050(2) 0.046(2) 0.029(2) 0.008(2) 0.0029(18) 0.0106(19)
C9 C 0.042(2) 0.040(2) 0.0255(19) 0.0071(18) 0.0061(17) 0.0024(17)
C10 C 0.034(2) 0.034(2) 0.0250(18) 0.0049(16) 0.0099(16) 0.0052(16)
C11 C 0.064(3) 0.035(2) 0.035(2) -0.003(2) 0.000(2) 0.0072(18)
C12 C 0.086(4) 0.072(3) 0.052(3) -0.032(3) 0.018(3) 0.008(3)
C13 C 0.099(4) 0.040(3) 0.054(3) 0.010(3) -0.007(3) 0.003(2)
C14 C 0.046(2) 0.0312(19) 0.0289(19) 0.0014(17) 0.0115(17) 0.0052(16)
C15 C 0.060(3) 0.042(2) 0.041(2) -0.013(2) 0.006(2) 0.004(2)
C16 C 0.071(3) 0.039(2) 0.059(3) 0.019(2) 0.028(2) 0.012(2)
C17 C 0.0194(17) 0.039(2) 0.0259(18) 0.0058(15) 0.0067(14) 0.0149(16)
C18 C 0.0239(18) 0.038(2) 0.0280(19) 0.0046(16) 0.0056(15) 0.0126(17)
C19 C 0.037(2) 0.053(2) 0.0261(19) 0.0039(19) 0.0085(16) 0.0121(18)
C20 C 0.042(2) 0.054(3) 0.036(2) 0.006(2) 0.0130(18) 0.023(2)
C21 C 0.034(2) 0.040(2) 0.040(2) 0.0064(18) 0.0105(17) 0.0195(19)
C22 C 0.0214(18) 0.039(2) 0.0332(19) 0.0084(16) 0.0086(15) 0.0147(17)
C23 C 0.033(2) 0.043(2) 0.030(2) -0.0007(17) 0.0037(16) 0.0120(18)
C24 C 0.058(3) 0.043(2) 0.044(2) -0.006(2) 0.010(2) 0.002(2)
C25 C 0.035(2) 0.068(3) 0.064(3) -0.005(2) 0.005(2) 0.033(2)
C26 C 0.030(2) 0.034(2) 0.036(2) 0.0082(16) 0.0093(16) 0.0077(17)
C27 C 0.040(2) 0.034(2) 0.060(3) 0.0050(18) 0.012(2) 0.009(2)
C28 C 0.041(2) 0.055(3) 0.054(3) 0.012(2) 0.022(2) 0.002(2)
C29 C 0.0236(18) 0.0249(17) 0.0274(18) 0.0006(15) 0.0036(14) 0.0048(15)
C30 C 0.0265(19) 0.033(2) 0.052(2) 0.0069(16) 0.0169(17) 0.0091(19)
C31 C 0.0287(20) 0.032(2) 0.051(2) 0.0055(16) 0.0206(17) 0.0095(18)
C32 C 0.0259(19) 0.031(2) 0.047(2) 0.0080(16) 0.0066(17) 0.0185(18)
C33 C 0.033(2) 0.028(2) 0.059(3) 0.0048(17) 0.0061(19) 0.0138(19)
C34 C 0.057(3) 0.037(2) 0.072(3) 0.005(2) 0.004(2) 0.024(2)
C35 C 0.077(3) 0.042(3) 0.072(3) 0.002(2) 0.006(3) 0.033(3)
C36 C 0.066(3) 0.059(3) 0.058(3) 0.015(3) 0.001(2) 0.032(3)
C37 C 0.038(2) 0.038(2) 0.052(3) 0.0091(18) 0.0075(19) 0.016(2)
C38 C 0.052(3) 0.031(2) 0.052(3) -0.0041(19) 0.006(2) 0.0042(19)
C39 C 0.060(3) 0.088(4) 0.079(4) -0.008(3) 0.028(3) -0.003(3)
C40 C 0.048(3) 0.049(3) 0.066(3) -0.006(2) 0.005(2) -0.007(2)
C41 C 0.057(3) 0.053(3) 0.043(2) 0.013(2) 0.009(2) 0.010(2)
C42 C 0.084(4) 0.066(3) 0.050(3) 0.005(3) -0.008(3) 0.001(3)
C42a C 0.084(4) 0.066(3) 0.050(3) 0.005(3) -0.008(3) 0.001(3)
C43 C 0.084(4) 0.066(3) 0.050(3) 0.005(3) -0.008(3) 0.001(3)
C43a C 0.084(4) 0.066(3) 0.050(3) 0.005(3) -0.008(3) 0.001(3)
C44 C 0.0265(18) 0.0301(19) 0.0270(18) 0.0008(15) 0.0112(15) 0.0099(16)
C45 C 0.0226(17) 0.0295(18) 0.0305(19) -0.0009(15) 0.0107(15) 0.0059(16)
C46 C 0.0300(19) 0.0287(19) 0.037(2) 0.0041(16) 0.0094(16) 0.0096(17)
C47 C 0.035(2) 0.041(2) 0.037(2) 0.0085(18) 0.0120(17) 0.0163(19)
C48 C 0.035(2) 0.042(2) 0.0283(19) -0.0026(17) 0.0050(16) 0.0094(18)
C49 C 0.033(2) 0.0324(19) 0.0306(19) -0.0070(16) 0.0108(16) 0.0061(16)
C50 C 0.0261(18) 0.0308(19) 0.0293(18) 0.0008(15) 0.0091(15) 0.0068(16)
C51 C 0.041(2) 0.0285(19) 0.034(2) 0.0015(16) 0.0192(17) 0.0078(16)
C52 C 0.033(2) 0.035(2) 0.034(2) -0.0109(16) 0.0084(16) 0.0010(17)
C53 C 0.051(2) 0.032(2) 0.033(2) -0.0057(18) 0.0140(18) 0.0034(17)
C54 C 0.084(4) 0.047(2) 0.062(4) -0.025(3) 0.042(4) -0.009(3)
C54a C 0.084(4) 0.047(2) 0.062(4) -0.025(3) 0.042(4) -0.009(3)
C55 C 0.084(4) 0.047(2) 0.062(4) -0.025(3) 0.042(4) -0.009(3)
C55a C 0.084(4) 0.047(2) 0.062(4) -0.025(3) 0.042(4) -0.009(3)
F1 F 0.0662(17) 0.0391(13) 0.0721(17) 0.0047(12) 0.0008(14) 0.0318(13)
F2 F 0.0811(18) 0.0328(12) 0.0392(13) -0.0090(12) 0.0194(12) -0.0002(11)
F3 F 0.0544(15) 0.0392(13) 0.0657(16) -0.0061(11) 0.0343(13) 0.0083(12)
F4 F 0.081(2) 0.121(3) 0.0579(18) -0.0340(19) -0.0346(16) 0.0449(18)
F5 F 0.0352(15) 0.090(2) 0.108(2) -0.0014(15) 0.0073(16) -0.0068(19)
F6 F 0.0699(19) 0.0445(16) 0.084(2) -0.0058(14) -0.0300(16) -0.0050(14)
F7 F 0.154(4) 0.138(3) 0.321(6) 0.085(3) 0.194(4) 0.160(4)
F8 F 0.058(2) 0.209(4) 0.128(3) 0.060(3) 0.035(2) 0.066(3)
F9 F 0.103(3) 0.105(3) 0.137(3) 0.040(2) 0.070(2) 0.015(3)
F10 F 0.0648(17) 0.0407(14) 0.095(2) -0.0142(13) -0.0078(15) 0.0367(15)
F11 F 0.092(2) 0.0512(16) 0.0677(18) 0.0041(15) -0.0183(16) 0.0280(14)
F12 F 0.100(2) 0.0562(17) 0.139(3) 0.0402(17) 0.064(2) 0.0608(19)
F13 F 0.0569(15) 0.0474(14) 0.0610(15) 0.0169(12) 0.0345(13) 0.0109(12)
F14 F 0.0724(16) 0.0292(11) 0.0427(13) 0.0097(11) 0.0180(12) 0.0103(10)
F15 F 0.0684(17) 0.0476(14) 0.0402(13) 0.0155(13) -0.0057(12) -0.0168(11)
F16 F 0.0550(13) 0.0602(14) 0.0835(18) 0.0213(11) -0.0063(13) 0.0150(13)
F16a F 0.0550(13) 0.0602(14) 0.0835(18) 0.0213(11) -0.0063(13) 0.0150(13)
F17 F 0.0550(13) 0.0602(14) 0.0835(18) 0.0213(11) -0.0063(13) 0.0150(13)
F17a F 0.0550(13) 0.0602(14) 0.0835(18) 0.0213(11) -0.0063(13) 0.0150(13)
F18 F 0.0550(13) 0.0602(14) 0.0835(18) 0.0213(11) -0.0063(13) 0.0150(13)
F18a F 0.0550(13) 0.0602(14) 0.0835(18) 0.0213(11) -0.0063(13) 0.0150(13)
F19 F 0.057(2) 0.096(2) 0.111(3) -0.0126(16) 0.0383(18) 0.019(2)
F19a F 0.057(2) 0.096(2) 0.111(3) -0.0126(16) 0.0383(18) 0.019(2)
F20 F 0.057(2) 0.096(2) 0.111(3) -0.0126(16) 0.0383(18) 0.019(2)
F20a F 0.057(2) 0.096(2) 0.111(3) -0.0126(16) 0.0383(18) 0.019(2)
F21 F 0.057(2) 0.096(2) 0.111(3) -0.0126(16) 0.0383(18) 0.019(2)
F21a F 0.057(2) 0.096(2) 0.111(3) -0.0126(16) 0.0383(18) 0.019(2)
F22 F 0.0861(17) 0.0469(12) 0.0555(18) 0.0044(11) 0.0055(13) -0.0226(12)
F22a F 0.0861(17) 0.0469(12) 0.0555(18) 0.0044(11) 0.0055(13) -0.0226(12)
F23 F 0.0861(17) 0.0469(12) 0.0555(18) 0.0044(11) 0.0055(13) -0.0226(12)
F23a F 0.0861(17) 0.0469(12) 0.0555(18) 0.0044(11) 0.0055(13) -0.0226(12)
F24 F 0.0861(17) 0.0469(12) 0.0555(18) 0.0044(11) 0.0055(13) -0.0226(12)
F24a F 0.0861(17) 0.0469(12) 0.0555(18) 0.0044(11) 0.0055(13) -0.0226(12)
C56 C 0.0282(18) 0.0250(17) 0.0252(17) 0.0009(15) 0.0109(15) 0.0046(15)
C57 C 0.0288(18) 0.0272(18) 0.0263(18) 0.0021(15) 0.0098(15) 0.0062(15)
C58 C 0.036(2) 0.0243(17) 0.0241(17) 0.0058(15) 0.0130(15) 0.0049(15)
C59 C 0.035(2) 0.0312(19) 0.0261(18) 0.0072(16) 0.0087(16) 0.0073(16)
C60 C 0.0286(19) 0.035(2) 0.0245(18) 0.0040(16) 0.0060(15) 0.0020(16)
C61 C 0.0300(19) 0.0255(18) 0.0298(19) 0.0006(15) 0.0081(15) 0.0030(15)
C62 C 0.046(2) 0.0286(19) 0.034(2) 0.0026(18) 0.0131(18) 0.0068(17)
C63 C 0.039(2) 0.041(2) 0.048(3) 0.0018(19) 0.002(2) 0.007(2)
C64 C 0.0313(19) 0.0239(17) 0.0298(19) -0.0034(15) 0.0047(15) 0.0056(15)
C65 C 0.035(2) 0.0300(19) 0.039(2) 0.0006(16) 0.0135(17) 0.0098(17)
C66 C 0.036(2) 0.041(2) 0.049(2) 0.0013(18) 0.0170(18) 0.017(2)
C67 C 0.042(2) 0.040(2) 0.046(2) -0.0039(18) 0.0101(19) 0.0211(19)
C68 C 0.036(2) 0.0293(19) 0.040(2) -0.0029(16) 0.0048(17) 0.0150(17)
C69 C 0.031(2) 0.0283(19) 0.036(2) -0.0018(16) 0.0040(16) 0.0093(17)
C70 C 0.060(3) 0.066(3) 0.095(4) 0.023(3) 0.050(3) 0.046(3)
C71 C 0.043(2) 0.037(2) 0.061(3) -0.001(2) 0.006(2) 0.022(2)
C72 C 0.0272(18) 0.0222(17) 0.0263(17) -0.0012(14) 0.0092(14) 0.0072(14)
C73 C 0.0254(18) 0.0273(18) 0.0236(17) 0.0005(15) 0.0083(14) 0.0067(15)
C74 C 0.0319(19) 0.0276(18) 0.0214(17) 0.0033(15) 0.0093(15) 0.0061(15)
C75 C 0.035(2) 0.0302(19) 0.0240(18) -0.0012(16) 0.0077(15) 0.0066(15)
C76 C 0.0298(19) 0.0301(19) 0.0272(18) 0.0015(15) 0.0043(15) 0.0108(16)
C77 C 0.0303(19) 0.0224(17) 0.0251(18) 0.0006(15) 0.0073(15) 0.0061(15)
C78 C 0.039(2) 0.038(2) 0.0263(19) 0.0046(17) 0.0105(17) 0.0060(17)
C79 C 0.042(2) 0.037(2) 0.037(2) 0.0070(19) 0.0042(19) 0.0080(18)
C80 C 0.0316(19) 0.0239(17) 0.0239(17) 0.0049(15) 0.0030(15) 0.0058(15)
C81 C 0.034(2) 0.0268(18) 0.033(2) 0.0038(16) 0.0019(16) 0.0043(16)
C82 C 0.041(2) 0.029(2) 0.035(2) 0.0104(18) -0.0001(18) -0.0020(17)
C83 C 0.042(2) 0.036(2) 0.031(2) 0.0106(18) 0.0080(17) 0.0002(17)
C84 C 0.032(2) 0.037(2) 0.031(2) 0.0047(17) 0.0074(16) 0.0075(17)
C85 C 0.034(2) 0.0276(18) 0.0248(18) 0.0023(16) 0.0063(15) 0.0077(15)
C86 C 0.061(3) 0.031(2) 0.059(3) 0.018(2) 0.006(2) -0.002(2)
C87 C 0.050(3) 0.064(3) 0.041(2) 0.004(2) 0.024(2) 0.006(2)
B1 B 0.027(2) 0.0242(19) 0.027(2) -0.0012(17) 0.0063(17) 0.0051(17)

loop_
_atom_type_symbol
_atom_type_scat_dispersion_real
_atom_type_scat_dispersion_imag
_atom_type_scat_source
C 0.0033 0.0016 'International Tables Vol C tables 4.2.6.8 and 6.1.1.1'
H 0.0000 0.0000 'International Tables Vol C tables 4.2.6.8 and 6.1.1.1'
B 0.0013 0.0007 'International Tables Vol C tables 4.2.6.8 and 6.1.1.1'
F 0.0171 0.0103 'International Tables Vol C tables 4.2.6.8 and 6.1.1.1'
N 0.0061 0.0033 'International Tables Vol C tables 4.2.6.8 and 6.1.1.1'
O 0.0106 0.0060 'International Tables Vol C tables 4.2.6.8 and 6.1.1.1'
Ru -1.2594 0.8363 'International Tables Vol C tables 4.2.6.8 and 6.1.1.1'

loop_
_geom_angle_atom_site_label_1
_geom_angle_atom_site_label_2
_geom_angle_atom_site_label_3
_geom_angle
H1 Ru1 H1a 156(2)
H1 Ru1 C1 76.8(19)
H1 Ru1 C2 87.5(17)
H1 Ru1 C29 91.0(17)
H1a Ru1 C1 79.7(15)
H1a Ru1 C2 87.2(16)
H1a Ru1 C29 95.5(16)
C1 Ru1 C2 87.77(15)
C1 Ru1 C29 94.96(15)
C2 Ru1 C29 176.51(13)
C2 N1 C3 111.8(3)
C2 N1 C17 124.3(3)
C3 N1 C17 123.6(3)
C2 N2 C4 112.1(3)
C2 N2 C5 127.2(3)
C4 N2 C5 120.3(3)
C29 N3 C30 111.8(3)
C29 N3 C32 125.3(3)
C30 N3 C32 122.7(3)
C29 N4 C31 112.0(3)
C29 N4 C44 125.3(3)
C31 N4 C44 122.4(3)
Ru1 C1 O1 177.3(4)
Ru1 C2 N1 125.3(2)
Ru1 C2 N2 131.2(2)
N1 C2 N2 102.8(3)
N1 C3 H3 126.47
N1 C3 C4 107.1(3)
H3 C3 C4 126.47
N2 C4 C3 106.2(3)
N2 C4 H4 126.88
C3 C4 H4 126.88
N2 C5 C6 118.6(3)
N2 C5 C10 118.1(3)
C6 C5 C10 123.0(3)
C5 C6 C7 117.0(3)
C5 C6 C11 123.2(3)
C7 C6 C11 119.8(3)
C6 C7 H7 119.42
C6 C7 C8 121.2(4)
H7 C7 C8 119.43
C7 C8 H8 119.63
C7 C8 C9 120.7(3)
H8 C8 C9 119.63
C8 C9 H9 119.51
C8 C9 C10 121.0(3)
H9 C9 C10 119.51
C5 C10 C9 117.0(3)
C5 C10 C14 122.2(3)
C9 C10 C14 120.7(3)
C6 C11 C12 111.2(3)
C6 C11 C13 110.5(3)
C12 C11 C13 111.4(4)
C10 C14 C15 114.0(3)
C10 C14 C16 111.3(3)
C15 C14 C16 110.2(3)
N1 C17 C18 118.7(3)
N1 C17 C22 117.7(3)
C18 C17 C22 123.6(3)
C17 C18 C19 117.0(3)
C17 C18 C23 122.3(3)
C19 C18 C23 120.6(3)
C18 C19 H19 119.46
C18 C19 C20 121.1(3)
H19 C19 C20 119.46
C19 C20 H20 119.8
C19 C20 C21 120.4(4)
H20 C20 C21 119.8
C20 C21 H21 119.45
C20 C21 C22 121.1(3)
H21 C21 C22 119.45
C17 C22 C21 116.7(3)
C17 C22 C26 122.5(3)
C21 C22 C26 120.7(3)
C18 C23 C24 113.6(3)
C18 C23 C25 109.1(3)
C24 C23 C25 111.0(3)
C22 C26 C27 113.7(3)
C22 C26 C28 109.6(2)
C27 C26 C28 108.7(3)
Ru1 C29 N3 130.8(3)
Ru1 C29 N4 125.9(2)
N3 C29 N4 102.8(3)
N3 C30 H30 126.38
N3 C30 C31 107.2(3)
H30 C30 C31 126.38
N4 C31 C30 106.1(3)
N4 C31 H31 126.95
C30 C31 H31 126.95
N3 C32 C33 117.4(3)
N3 C32 C37 118.3(3)
C33 C32 C37 124.3(4)
C32 C33 C34 117.0(4)
C32 C33 C38 122.3(4)
C34 C33 C38 120.7(3)
C33 C34 H34 119.87
C33 C34 C35 120.3(4)
H34 C34 C35 119.87
C34 C35 H35 118.88
C34 C35 C36 122.2(5)
H35 C35 C36 118.88
C35 C36 H36 120.19
C35 C36 C37 119.6(4)
H36 C36 C37 120.19
C32 C37 C36 116.6(3)
C32 C37 C41 121.6(4)
C36 C37 C41 121.7(4)
C33 C38 C39 111.0(3)
C33 C38 C40 113.2(4)
C39 C38 C40 109.3(3)
C37 C41 C42 118.1(5)
C37 C41 C42a 107.5(4)
C37 C41 C43 102.8(4)
C37 C41 C43a 115.2(4)
C42 C41 C42a 34.2(5)
C42 C41 C43 112.7(5)
C42 C41 C43a 71.2(5)
C42a C41 C43 144.0(5)
C42a C41 C43a 105.1(5)
C43 C41 C43a 42.8(4)
C41 C42 C42a 74.9(6)
C41 C42 H42d 117.7
C42a C42 H42d 68.19
C42a H42b H42d 114.73
C41 C42a C42 70.9(6)
C41 C42a H42b 137.5
C42 C42a H42b 80.84
C42 H42d H42b 82.95
C41 C43 C43a 67.9(6)
C41 C43 H43f 124.33
C43a C43 H43f 62.69
C41 C43a C43 69.3(6)
C43 H43f H43b 111.16
N4 C44 C45 118.3(3)
N4 C44 C49 117.9(3)
C45 C44 C49 123.8(3)
C44 C45 C46 117.1(3)
C44 C45 C50 120.1(3)
C46 C45 C50 122.8(3)
C45 C46 H46 119.58
C45 C46 C47 120.8(3)
H46 C46 C47 119.58
C46 C47 H47 119.68
C46 C47 C48 120.6(3)
H47 C47 C48 119.68
C47 C48 H48 119.54
C47 C48 C49 120.9(3)
H48 C48 C49 119.54
C44 C49 C48 116.8(3)
C44 C49 C53 122.8(3)
C48 C49 C53 120.4(3)
C45 C50 C51 109.6(2)
C45 C50 C52 114.1(3)
C51 C50 C52 109.3(3)
C50 C51 H51c 112.9(15)
C49 C53 C54 109.3(4)
C49 C53 C54a 112.1(5)
C49 C53 C55 110.4(4)
C49 C53 C55a 115.2(5)
C54 C53 C54a 29.7(5)
C54 C53 C55 110.7(5)
C54 C53 C55a 87.2(6)
C54a C53 C55 130.3(5)
C54a C53 C55a 110.7(6)
C55 C53 C55a 24.3(5)
C53 C54 C54a 73.3(10)
C53 C54 H54d 137.06
C54a C54 H54d 89.2
C54a H54b H54d 78.27
C53 C54a C54 77.0(11)
C53 C54a H54b 114.21
C54 C54a H54b 70.37
C54 H54d H54b 111
C53 C55 C55a 80.2(15)
C53 C55 H55d 134.08
C55a C55 H55d 94.46
C55a H55b H55d 84.11
C53 C55a C55 75.5(15)
C53 C55a H55b 118.89
C55 C55a H55b 85.85
C55 H55d H55b 92.11
F16a F16 C79 71.8(6)
F16 F16a F17 125.1(7)
F16 F16a C79 71.5(6)
F17 F16a C79 56.4(4)
F16a F17 F17a 115.3(7)
F16a F17 C79 55.3(4)
F17a F17 C79 69.5(6)
F17 F17a F18 121.4(8)
F17 F17a C79 68.8(6)
F18 F17a C79 56.4(4)
F17a F18 F18a 128.4(8)
F17a F18 C79 58.9(4)
F18a F18 C79 73.7(7)
F18 F18a C79 70.1(7)
F19a F19 F21a 131.9(7)
F19a F19 C87 65.7(4)
F21a F19 C87 68.2(5)
F19 F19a C87 62.6(4)
F20a F20 C87 70.3(6)
F20 F20a F21 132.0(8)
F20 F20a C87 70.9(6)
F21 F20a C87 61.5(4)
F20a F21 F21a 107.7(6)
F20a F21 C87 59.3(4)
F21a F21 C87 58.9(4)
F19 F21a F21 119.7(6)
F19 F21a C87 66.0(5)
F21 F21a C87 59.6(4)
F22a F22 C86 57.6(4)
F22 F22a F24 118.2(6)
F22 F22a C86 59.7(4)
F24 F22a C86 64.7(5)
F24a F23 C86 78.5(10)
F22a F24 F23a 144.0(7)
F22a F24 C86 66.7(5)
F23a F24 C86 77.4(6)
F23 F24a C86 83.5(10)
C57 C56 C61 115.6(3)
C57 C56 B1 121.4(2)
C61 C56 B1 122.7(3)
C56 C57 H57 118.5(3)
C56 C57 C58 122.4(2)
H57 C57 C58 119.1(3)
C57 C58 C59 121.1(3)
C57 C58 C62 118.3(3)
C59 C58 C62 120.7(3)
C58 C59 H59 120.9(3)
C58 C59 C60 117.8(3)
H59 C59 C60 121.3(3)
C59 C60 C61 121.4(3)
C59 C60 C63 118.9(3)
C61 C60 C63 119.7(3)
C56 C61 C60 121.8(3)
C56 C61 H61 118.7(3)
C60 C61 H61 119.5(3)
F1 C62 F2 106.3(3)
F1 C62 F3 106.9(3)
F1 C62 C58 113.6(3)
F2 C62 F3 104.7(3)
F2 C62 C58 111.9(3)
F3 C62 C58 112.8(3)
F4 C63 F5 104.6(3)
F4 C63 F6 106.5(3)
F4 C63 C60 113.2(4)
F5 C63 F6 104.8(4)
F5 C63 C60 112.8(3)
F6 C63 C60 114.1(3)
C65 C64 C69 116.5(3)
C65 C64 B1 121.3(3)
C69 C64 B1 121.7(3)
C64 C65 H65 119.4(4)
C64 C65 C66 121.6(3)
H65 C65 C66 119.0(4)
C65 C66 C67 121.5(4)
C65 C66 C70 119.7(4)
C67 C66 C70 118.7(4)
C66 C67 H67 121.2(4)
C66 C67 C68 117.2(4)
H67 C67 C68 121.6(4)
C67 C68 C69 121.2(3)
C67 C68 C71 117.7(4)
C69 C68 C71 121.1(4)
C64 C69 C68 122.0(3)
C64 C69 H69 119.2(4)
C68 C69 H69 118.8(3)
F7 C70 F8 111.5(5)
F7 C70 C66 115.4(5)
F8 C70 C66 115.0(5)
F10 C71 F11 104.7(4)
F10 C71 F12 105.5(3)
F10 C71 C68 113.7(3)
F11 C71 F12 105.1(3)
F11 C71 C68 112.9(3)
F12 C71 C68 114.1(4)
C73 C72 C77 115.8(2)
C73 C72 B1 121.4(3)
C77 C72 B1 122.6(3)
C72 C73 H73 118.8(3)
C72 C73 C74 122.1(3)
H73 C73 C74 119.1(3)
C73 C74 C75 121.2(3)
C73 C74 C78 117.5(3)
C75 C74 C78 121.1(2)
C74 C75 H75 121.0(3)
C74 C75 C76 118.0(2)
H75 C75 C76 121.0(3)
C75 C76 C77 120.9(3)
C75 C76 C79 120.0(3)
C77 C76 C79 119.1(3)
C72 C77 C76 121.9(3)
C72 C77 H77 119.0(3)
C76 C77 H77 119.0(3)
F13 C78 F14 105.5(3)
F13 C78 F15 106.7(3)
F13 C78 C74 112.8(3)
F14 C78 F15 106.1(3)
F14 C78 C74 112.0(3)
F15 C78 C74 113.2(3)
F16 C79 F16a 36.7(5)
F16 C79 F17 103.3(3)
F16 C79 F17a 128.0(4)
F16 C79 F18 108.4(4)
F16 C79 F18a 78.1(4)
F16 C79 C76 113.5(3)
F16a C79 F17 68.2(5)
F16a C79 F17a 103.0(6)
F16a C79 F18 126.5(5)
F16a C79 F18a 109.1(6)
F16a C79 C76 116.7(4)
F17 C79 F17a 41.7(4)
F17 C79 F18 103.9(4)
F17 C79 F18a 131.3(5)
F17 C79 C76 111.6(3)
F17a C79 F18 64.7(5)
F17a C79 F18a 98.9(6)
F17a C79 C76 115.4(4)
F18 C79 F18a 36.3(4)
F18 C79 C76 115.2(3)
F18a C79 C76 111.9(5)
C81 C80 C85 116.2(3)
C81 C80 B1 122.0(3)
C85 C80 B1 121.2(3)
C80 C81 H81 118.8(3)
C80 C81 C82 121.3(3)
H81 C81 C82 119.9(3)
C81 C82 C83 121.3(3)
C81 C82 C86 118.4(3)
C83 C82 C86 120.2(3)
C82 C83 H83 120.8(3)
C82 C83 C84 118.1(3)
H83 C83 C84 121.1(4)
C83 C84 C85 120.9(3)
C83 C84 C87 119.8(3)
C85 C84 C87 119.2(3)
C80 C85 C84 122.1(3)
C80 C85 H85 118.4(3)
C84 C85 H85 119.5(3)
F22 C86 F22a 62.7(4)
F22 C86 F23 102.4(4)
F22 C86 F24 106.5(4)
F22 C86 F24a 84.8(5)
F22 C86 C82 111.5(4)
F22a C86 F23 137.5(4)
F22a C86 F24 48.5(4)
F22a C86 F24a 124.5(5)
F22a C86 C82 112.0(4)
F23 C86 F24 110.2(5)
F23 C86 F24a 18.0(4)
F23 C86 C82 110.4(4)
F24 C86 F24a 112.2(6)
F24 C86 C82 115.0(3)
F24a C86 C82 121.7(5)
F19 C87 F19a 51.7(4)
F19 C87 F20 113.7(6)
F19 C87 F20a 123.0(5)
F19 C87 F21 103.1(4)
F19 C87 F21a 45.7(4)
F19 C87 C84 117.8(5)
F19a C87 F20 70.9(5)
F19a C87 F20a 102.7(5)
F19a C87 F21 137.5(5)
F19a C87 F21a 96.4(5)
F19a C87 C84 111.6(4)
F20 C87 F20a 38.8(4)
F20 C87 F21 97.8(5)
F20 C87 F21a 133.9(5)
F20 C87 C84 111.5(4)
F20a C87 F21 59.2(5)
F20a C87 F21a 109.7(5)
F20a C87 C84 119.1(4)
F21 C87 F21a 61.5(4)
F21 C87 C84 110.7(4)
F21a C87 C84 114.3(4)
C56 B1 C64 113.9(3)
C56 B1 C72 111.8(3)
C56 B1 C80 102.1(3)
C64 B1 C72 103.5(3)
C64 B1 C80 113.6(3)
C72 B1 C80 112.3(3)

loop_
_geom_bond_atom_site_label_1
_geom_bond_atom_site_label_2
_geom_bond_distance
Ru1 H1 1.45(3)
Ru1 H1a 1.45(4)
Ru1 C1 1.796(4)
Ru1 C2 2.102(3)
Ru1 C29 2.091(4)
O1 C1 1.160(5)
N1 C2 1.371(4)
N1 C3 1.378(5)
N1 C17 1.455(5)
N2 C2 1.369(5)
N2 C4 1.384(4)
N2 C5 1.452(4)
N3 C29 1.367(4)
N3 C30 1.380(5)
N3 C32 1.439(5)
N4 C29 1.367(5)
N4 C31 1.390(5)
N4 C44 1.443(4)
C3 H3 0.952
C3 C4 1.349(5)
C4 H4 0.952
C5 C6 1.400(5)
C5 C10 1.404(4)
C6 C7 1.395(5)
C6 C11 1.524(4)
C7 H7 1.03
C7 C8 1.375(5)
C8 H8 1.03
C8 C9 1.378(6)
C9 H9 1.03
C9 C10 1.394(5)
C10 C14 1.511(5)
C11 C12 1.541(7)
C11 C13 1.532(6)
C14 C15 1.528(5)
C14 C16 1.538(6)
C17 C18 1.401(4)
C17 C22 1.401(5)
C18 C19 1.395(5)
C18 C23 1.513(5)
C19 H19 1.03
C19 C20 1.393(6)
C20 H20 1.03
C20 C21 1.381(5)
C21 H21 1.03
C21 C22 1.405(5)
C22 C26 1.521(4)
C23 C24 1.529(5)
C23 C25 1.542(5)
C26 C27 1.531(5)
C26 C28 1.536(5)
C30 H30 0.952
C30 C31 1.342(5)
C31 H31 0.952
C32 C33 1.411(5)
C32 C37 1.388(5)
C33 C34 1.394(6)
C33 C38 1.521(5)
C34 H34 1.03
C34 C35 1.371(7)
C35 H35 1.03
C35 C36 1.395(6)
C36 H36 1.03
C36 C37 1.415(7)
C37 C41 1.515(5)
C38 C39 1.521(7)
C38 C40 1.522(5)
C41 C42 1.528(8)
C41 C42a 1.561(7)
C41 C43 1.559(10)
C41 C43a 1.544(8)
H41a H41 0.8165
C42 C42a 0.909(13)
C42 H42d 0.9655
H42b C42a 0.6934
H42b H42d 0.5527
C43 C43a 1.132(11)
C43 H43f 0.8282
H43b H43f 0.4153
C44 C45 1.400(4)
C44 C49 1.392(4)
C45 C46 1.390(5)
C45 C50 1.519(4)
C46 H46 1.03
C46 C47 1.393(5)
C47 H47 1.03
C47 C48 1.374(5)
C48 H48 1.03
C48 C49 1.408(5)
C49 C53 1.517(5)
C50 C51 1.533(5)
C50 C52 1.549(4)
C51 H51c 0.98(2)
C53 C54 1.560(9)
C53 C54a 1.533(12)
C53 C55 1.513(12)
C53 C55a 1.540(14)
H53 H53a 0.5323
C54 C54a 0.792(15)
C54 H54d 0.7031
H54b C54a 1.0077
H54b H54d 0.5701
H54c H54f 0.6498
C55 C55a 0.642(14)
C55 H55d 0.7847
H55b C55a 0.8809
H55b H55d 0.6724
H55c H55f 0.3971
F1 C62 1.329(4)
F2 C62 1.346(4)
F3 C62 1.341(5)
F4 C63 1.330(5)
F5 C63 1.328(5)
F6 C63 1.317(5)
F7 C70 1.284(8)
F8 C70 1.286(7)
F10 C71 1.341(5)
F11 C71 1.344(5)
F12 C71 1.325(6)
F13 C78 1.338(5)
F14 C78 1.340(5)
F15 C78 1.333(4)
F16 F16a 0.837(11)
F16 C79 1.327(4)
F16a F17 1.501(10)
F16a C79 1.330(7)
F17 F17a 0.961(10)
F17 C79 1.347(6)
F17a F18 1.430(11)
F17a C79 1.354(9)
F18 F18a 0.830(10)
F18 C79 1.318(5)
F18a C79 1.345(10)
F19 F19a 1.168(10)
F19 F21a 1.035(10)
F19 C87 1.321(6)
F19a C87 1.356(7)
F20 F20a 0.880(10)
F20 C87 1.328(7)
F20a F21 1.321(10)
F20a C87 1.323(8)
F21 F21a 1.377(9)
F21 C87 1.352(7)
F21a C87 1.342(6)
F22 F22a 1.398(8)
F22 C86 1.358(6)
F22a F24 1.084(10)
F22a C86 1.328(8)
F23 F24a 0.412(10)
F23 C86 1.325(6)
F23a F24 0.867(10)
F24 C86 1.307(6)
F24a C86 1.307(7)
C56 C57 1.407(5)
C56 C61 1.406(4)
C56 B1 1.643(5)
C57 H57 0.944(2)
C57 C58 1.387(5)
C58 C59 1.386(4)
C58 C62 1.501(5)
C59 H59 0.947(3)
C59 C60 1.388(5)
C60 C61 1.392(5)
C60 C63 1.489(5)
C61 H61 0.944(3)
C64 C65 1.396(5)
C64 C69 1.394(5)
C64 B1 1.643(6)
C65 H65 0.948(3)
C65 C66 1.387(6)
C66 C67 1.388(6)
C66 C70 1.496(7)
C67 H67 0.946(4)
C67 C68 1.391(6)
C68 C69 1.385(6)
C68 C71 1.479(6)
C69 H69 0.950(3)
C72 C73 1.405(4)
C72 C77 1.407(4)
C72 B1 1.630(4)
C73 H73 0.948(3)
C73 C74 1.388(4)
C74 C75 1.387(4)
C74 C78 1.497(5)
C75 H75 0.947(2)
C75 C76 1.387(5)
C76 C77 1.397(4)
C76 C79 1.471(5)
C77 H77 0.948(3)
C80 C81 1.405(4)
C80 C85 1.402(5)
C80 B1 1.645(5)
C81 H81 0.948(3)
C81 C82 1.397(5)
C82 C83 1.378(6)
C82 C86 1.492(4)
C83 H83 0.947(4)
C83 C84 1.388(4)
C84 C85 1.388(5)
C84 C87 1.465(6)
C85 H85 0.949(2)

loop_
_restr_distance_atom_site_label_1
_restr_distance_atom_site_label_2
_restr_distance_target
_restr_distance_target_weight_param
C79 F16 1.33 0.005
C79 F17 1.33 0.005
C79 F18 1.33 0.005
C79 F16a 1.33 0.005
C79 F17a 1.33 0.005
C79 F18a 1.33 0.005
C86 F22 1.33 0.005
C86 F23 1.33 0.005
C86 F24 1.33 0.005
C86 F22a 1.33 0.005
C86 F23a 1.33 0.005
C86 F24a 1.33 0.005
C87 F19 1.33 0.005
C87 F20 1.33 0.005
C87 F21 1.33 0.005
C87 F19a 1.33 0.005
C87 F20a 1.33 0.005
C87 F21a 1.33 0.005
F16 F17 2.135 0.03
F16 F18 2.135 0.03
F17 F18 2.135 0.03
F16a F17a 2.135 0.03
F16a F18a 2.135 0.03
F17a F18a 2.135 0.03
F19 F20 2.135 0.03
F19 F21 2.135 0.03
F20 F21 2.135 0.03
F19a F20a 2.135 0.03
F19a F21a 2.135 0.03
F20a F21a 2.135 0.03
F22 F23 2.135 0.03
F22 F24 2.135 0.03
F23 F24 2.135 0.03
F22a F23a 2.135 0.03
F22a F24a 2.135 0.03
F23a F24a 2.135 0.03
C41 C42 1.55 0.005
C41 C42a 1.55 0.005
C41 C43 1.55 0.005
C41 C43a 1.55 0.005

loop_
_restr_equal_distance_atom_site_label_1
_restr_equal_distance_atom_site_label_2
_restr_equal_distance_class_class_id
_restr_equal_distance_class_target_weight_param
Ru1 H1 1 0.005
Ru1 H1a 1 0.005
C57 H57 2 0.003
C59 H59 2 0.003
C61 H61 2 0.003
C65 H65 3 0.003
C67 H67 3 0.003
C69 H69 3 0.003
C73 H73 4 0.003
C75 H75 4 0.003
C77 H77 4 0.003
C81 H81 5 0.003
C83 H83 5 0.003
C85 H85 5 0.003
